data_7038144
loop_
_publ_author_name
'Ara, Irene'
'Forni\'es, Juan'
'Ib\'a\~nez, Susana'
'Mastrorilli, Piero'
'Todisco, Stefano'
'Gallo, Vito'

_publ_section_title
;
 Polynuclear platinum phosphanido/phosphinito complexes: formation of P-O
 and P-O-P bonds through reductive coupling processes.
;
_journal_issue 5
_journal_name_full 'Dalton transactions (Cambridge, England : 2003)'
_journal_page_first 2156
_journal_page_last 2171
_journal_paper_doi 10.1039/c5dt02593a
_journal_volume 45
_journal_year 2016
_chemical_formula_moiety 'C85 H62 F10 O P6 Pt3, 0.5(C3 H6 O)'
_chemical_formula_sum 'C86.5 H65 F10 O1.5 P6 Pt3'
_chemical_formula_weight 2089.47
_chemical_name_systematic
; 
 ? 
;
_space_group_IT_number 2
_symmetry_cell_setting triclinic
_symmetry_space_group_name_Hall '-P 1'
_symmetry_space_group_name_H-M 'P -1'
_atom_sites_solution_hydrogens geom
_atom_sites_solution_primary direct
_atom_sites_solution_secondary difmap
_audit_creation_method SHELXL-97
_audit_update_record
;
2015-09-09 deposited with the CCDC.
2015-10-29 downloaded from the CCDC.
;
_cell_angle_alpha 76.5992(8)
_cell_angle_beta 83.0608(8)
_cell_angle_gamma 67.1476(8)
_cell_formula_units_Z 2
_cell_length_a 13.2595(8)
_cell_length_b 15.3410(9)
_cell_length_c 21.3535(13)
_cell_measurement_reflns_used 6366
_cell_measurement_temperature 100(2)
_cell_measurement_theta_max 21.987
_cell_measurement_theta_min 2.184
_cell_volume 3891.4(4)
_computing_cell_refinement 'SAINT+ 6.02 (Bruker AXS, 1999)'
_computing_data_collection 'SMART v. 5.611 (Bruker AXS, 2000)'
_computing_data_reduction 'SAINT+ 6.02 (Bruker AXS, 1999)'
_computing_molecular_graphics 'XP, SHELXTL v. 6.10 (Bruker, 2000)'
_computing_publication_material 'XCIF, SHELXTL v. 6.10 (Bruker, 2000)'
_computing_structure_refinement 'SHELXL-97 (Sheldrick, 1997)'
_computing_structure_solution 'SHELXS-97 (Sheldrick, 1990)'
_diffrn_ambient_temperature 100(2)
_diffrn_detector_area_resol_mean 8.26
_diffrn_measured_fraction_theta_full 0.990
_diffrn_measured_fraction_theta_max 0.990
_diffrn_measurement_device_type 'Bruker SMART APEX CCD system'
_diffrn_measurement_method '\w rotations with narrow frames'
_diffrn_radiation_monochromator graphite
_diffrn_radiation_source 'fine-focus sealed tube'
_diffrn_radiation_type MoK\a
_diffrn_radiation_wavelength 0.71073
_diffrn_reflns_av_R_equivalents 0.0618
_diffrn_reflns_av_sigmaI/netI 0.1034
_diffrn_reflns_limit_h_max 15
_diffrn_reflns_limit_h_min -15
_diffrn_reflns_limit_k_max 18
_diffrn_reflns_limit_k_min -18
_diffrn_reflns_limit_l_max 25
_diffrn_reflns_limit_l_min -25
_diffrn_reflns_number 29108
_diffrn_reflns_theta_full 25.00
_diffrn_reflns_theta_max 25.00
_diffrn_reflns_theta_min 1.67
_exptl_absorpt_coefficient_mu 5.574
_exptl_absorpt_correction_T_max 0.8506
_exptl_absorpt_correction_T_min 0.4019
_exptl_absorpt_correction_type multi-scan
_exptl_absorpt_process_details
; 
SADABS; Area-Detector Absorption Correction. Bruker-AXS
within SAINT+ package, v. 6.02 (1999)
;
_exptl_crystal_colour yellow
_exptl_crystal_density_diffrn 1.783
_exptl_crystal_density_method 'not measured'
_exptl_crystal_description plate
_exptl_crystal_F_000 2020
_exptl_crystal_size_max 0.20
_exptl_crystal_size_mid 0.08
_exptl_crystal_size_min 0.03
_refine_diff_density_max 3.083
_refine_diff_density_min -2.193
_refine_diff_density_rms 0.243
_refine_ls_extinction_method none
_refine_ls_goodness_of_fit_ref 1.094
_refine_ls_hydrogen_treatment constr
_refine_ls_matrix_type full
_refine_ls_number_parameters 982
_refine_ls_number_reflns 13584
_refine_ls_number_restraints 69
_refine_ls_restrained_S_all 1.096
_refine_ls_R_factor_all 0.0979
_refine_ls_R_factor_gt 0.0637
_refine_ls_shift/su_max 0.002
_refine_ls_shift/su_mean 0.000
_refine_ls_structure_factor_coef Fsqd
_refine_ls_weighting_details 'calc w=1/[\s^2^(Fo^2^)+(0.0533P)^2^+12.0442P] where P=(Fo^2^+2Fc^2^)/3'
_refine_ls_weighting_scheme calc
_refine_ls_wR_factor_gt 0.1309
_refine_ls_wR_factor_ref 0.1456
_reflns_number_gt 9914
_reflns_number_total 13584
_reflns_threshold_expression >2sigma(I)
_cod_data_source_file c5dt02593a1.cif
_cod_data_source_block ial282a
_cod_original_sg_symbol_H-M P-1
_cod_original_formula_sum 'C86.50 H65 F10 O1.50 P6 Pt3'
_cod_database_code 7038144

loop_
_symmetry_equiv_pos_as_xyz
'x, y, z'
'-x, -y, -z'

loop_
_atom_site_label
_atom_site_type_symbol
_atom_site_fract_x
_atom_site_fract_y
_atom_site_fract_z
_atom_site_U_iso_or_equiv
_atom_site_adp_type
_atom_site_occupancy
_atom_site_symmetry_multiplicity
_atom_site_calc_flag
_atom_site_refinement_flags
Pt1 Pt 0.27295(4) 1.11597(4) 0.22276(2) 0.01564(13) Uani 1 1 d .
Pt2 Pt 0.46508(4) 0.86661(4) 0.27022(2) 0.01584(13) Uani 1 1 d .
Pt3 Pt 0.71946(4) 0.66443(4) 0.26511(2) 0.01797(13) Uani 1 1 d .
P1 P 0.2169(2) 0.9919(2) 0.22723(15) 0.0153(7) Uani 1 1 d .
P2 P 0.3865(2) 1.0139(2) 0.30535(15) 0.0169(7) Uani 1 1 d .
P3 P 0.5329(3) 0.7139(2) 0.24732(16) 0.0192(7) Uani 1 1 d .
P4 P 0.6432(3) 0.8215(2) 0.28441(15) 0.0179(7) Uani 1 1 d .
P5 P 0.8046(3) 0.5022(3) 0.25822(17) 0.0241(8) Uani 1 1 d .
P6 P 0.9078(3) 0.6195(2) 0.26874(15) 0.0180(7) Uani 1 1 d .
O1 O 0.3041(6) 0.8896(6) 0.2491(4) 0.021(2) Uani 1 1 d .
F2 F 0.0489(6) 1.3053(5) 0.1976(3) 0.0280(18) Uani 1 1 d .
F3 F -0.0508(6) 1.4173(6) 0.0894(4) 0.043(2) Uani 1 1 d .
F4 F 0.0301(7) 1.3725(7) -0.0272(4) 0.053(3) Uani 1 1 d .
F5 F 0.2167(7) 1.2149(6) -0.0341(3) 0.038(2) Uani 1 1 d .
F6 F 0.3223(6) 1.1055(5) 0.0727(3) 0.0255(17) Uani 1 1 d .
F8 F 0.2217(7) 1.2755(7) 0.3108(4) 0.044(2) Uani 1 1 d .
F9 F 0.2859(13) 1.4218(11) 0.3005(7) 0.135(7) Uani 1 1 d .
F10 F 0.4250(12) 1.4579(9) 0.2022(7) 0.097(4) Uani 1 1 d U
F11 F 0.4938(8) 1.3467(8) 0.1118(5) 0.064(3) Uani 1 1 d .
F12 F 0.4332(6) 1.1982(6) 0.1222(3) 0.0278(18) Uani 1 1 d .
C1 C 0.1871(10) 1.2011(9) 0.1401(6) 0.023(3) Uani 1 1 d .
C2 C 0.0938(10) 1.2799(10) 0.1407(6) 0.021(3) Uani 1 1 d .
C3 C 0.0393(10) 1.3364(10) 0.0865(7) 0.032(4) Uani 1 1 d .
C4 C 0.0809(12) 1.3139(12) 0.0271(7) 0.036(4) Uani 1 1 d .
C5 C 0.1741(11) 1.2369(11) 0.0237(6) 0.027(3) Uani 1 1 d .
C6 C 0.2289(10) 1.1794(10) 0.0799(6) 0.023(3) Uani 1 1 d .
C7 C 0.3236(10) 1.2280(10) 0.2172(6) 0.026(3) Uani 1 1 d .
C8 C 0.2920(13) 1.2895(12) 0.2604(7) 0.039(4) Uani 1 1 d .
C9 C 0.3213(16) 1.3648(14) 0.2559(10) 0.065(6) Uani 1 1 d .
C10 C 0.3903(17) 1.3847(14) 0.2060(10) 0.062(5) Uani 1 1 d U
C11 C 0.4267(14) 1.3281(12) 0.1613(8) 0.043(4) Uani 1 1 d .
C12 C 0.3914(11) 1.2545(10) 0.1684(6) 0.026(3) Uani 1 1 d .
C13 C 0.1747(10) 0.9907(9) 0.1485(6) 0.018(3) Uani 1 1 d U
C14 C 0.0716(10) 1.0525(10) 0.1258(6) 0.024(3) Uani 1 1 d .
H14 H 0.0175 1.0885 0.1533 0.029 Uiso 1 1 calc R
C15 C 0.0494(11) 1.0607(10) 0.0626(6) 0.026(3) Uani 1 1 d .
H15 H -0.0200 1.1035 0.0462 0.031 Uiso 1 1 calc R
C16 C 0.1278(11) 1.0066(10) 0.0230(6) 0.027(3) Uani 1 1 d .
H16 H 0.1110 1.0118 -0.0200 0.033 Uiso 1 1 calc R
C17 C 0.2291(11) 0.9459(9) 0.0453(6) 0.022(3) Uani 1 1 d .
H17 H 0.2826 0.9099 0.0176 0.027 Uiso 1 1 calc R
C18 C 0.2536(10) 0.9372(9) 0.1090(6) 0.021(3) Uani 1 1 d .
H18 H 0.3236 0.8950 0.1249 0.025 Uiso 1 1 calc R
C19 C 0.0967(9) 0.9962(9) 0.2792(5) 0.015(3) Uani 1 1 d U
C20 C 0.0147(10) 1.0824(9) 0.2875(6) 0.020(3) Uani 1 1 d .
H20 H 0.0209 1.1419 0.2663 0.024 Uiso 1 1 calc R
C21 C -0.0778(10) 1.0823(10) 0.3272(7) 0.028(3) Uani 1 1 d .
H21 H -0.1360 1.1414 0.3314 0.033 Uiso 1 1 calc R
C22 C -0.0830(11) 0.9976(10) 0.3593(6) 0.027(3) Uani 1 1 d .
H22 H -0.1446 0.9979 0.3872 0.032 Uiso 1 1 calc R
C23 C -0.0034(11) 0.9122(11) 0.3531(6) 0.029(3) Uani 1 1 d .
H23 H -0.0103 0.8537 0.3759 0.034 Uiso 1 1 calc R
C24 C 0.0891(11) 0.9095(10) 0.3134(6) 0.025(3) Uani 1 1 d .
H24 H 0.1460 0.8496 0.3096 0.030 Uiso 1 1 calc R
C25 C 0.4723(9) 1.0636(9) 0.3333(6) 0.017(3) Uani 1 1 d .
C26 C 0.4724(10) 1.0713(10) 0.3983(6) 0.025(3) Uani 1 1 d .
H26 H 0.4269 1.0477 0.4297 0.029 Uiso 1 1 calc R
C27 C 0.5375(10) 1.1125(9) 0.4173(6) 0.024(3) Uani 1 1 d U
H27 H 0.5368 1.1169 0.4610 0.029 Uiso 1 1 calc R
C28 C 0.6026(10) 1.1468(10) 0.3717(7) 0.028(3) Uani 1 1 d .
H28 H 0.6475 1.1746 0.3844 0.034 Uiso 1 1 calc R
C29 C 0.6045(10) 1.1420(10) 0.3083(6) 0.024(3) Uani 1 1 d .
H29 H 0.6494 1.1670 0.2774 0.029 Uiso 1 1 calc R
C30 C 0.5402(10) 1.1002(10) 0.2898(6) 0.024(3) Uani 1 1 d .
H30 H 0.5425 1.0963 0.2459 0.029 Uiso 1 1 calc R
C31 C 0.3094(9) 0.9816(8) 0.3789(5) 0.014(3) Uani 1 1 d U
C32 C 0.2070(9) 1.0448(9) 0.3945(6) 0.018(3) Uani 1 1 d .
H32 H 0.1768 1.1078 0.3688 0.022 Uiso 1 1 calc R
C33 C 0.1489(11) 1.0152(10) 0.4481(6) 0.026(3) Uani 1 1 d .
H33 H 0.0789 1.0590 0.4591 0.032 Uiso 1 1 calc R
C34 C 0.1905(11) 0.9237(10) 0.4858(6) 0.026(3) Uani 1 1 d .
H34 H 0.1487 0.9043 0.5217 0.031 Uiso 1 1 calc R
C35 C 0.2936(11) 0.8601(11) 0.4710(6) 0.027(3) Uani 1 1 d .
H35 H 0.3229 0.7973 0.4971 0.032 Uiso 1 1 calc R
C36 C 0.3538(10) 0.8879(9) 0.4182(5) 0.016(3) Uani 1 1 d U
H36 H 0.4246 0.8445 0.4083 0.019 Uiso 1 1 calc R
C37 C 0.5101(10) 0.7146(8) 0.1638(6) 0.019(3) Uani 1 1 d .
C38 C 0.5604(11) 0.7626(10) 0.1149(6) 0.027(3) Uani 1 1 d .
H38 H 0.6079 0.7903 0.1249 0.033 Uiso 1 1 calc R
C39 C 0.5401(12) 0.7697(12) 0.0505(7) 0.037(4) Uani 1 1 d .
H39 H 0.5702 0.8057 0.0168 0.044 Uiso 1 1 calc R
C40 C 0.4765(13) 0.7245(11) 0.0362(7) 0.039(4) Uani 1 1 d .
H40 H 0.4679 0.7253 -0.0075 0.047 Uiso 1 1 calc R
C41 C 0.4257(12) 0.6785(11) 0.0841(7) 0.039(4) Uani 1 1 d .
H41 H 0.3799 0.6499 0.0734 0.046 Uiso 1 1 calc R
C42 C 0.4408(11) 0.6731(9) 0.1495(6) 0.026(3) Uani 1 1 d .
H42 H 0.4047 0.6420 0.1829 0.032 Uiso 1 1 calc R
C43 C 0.4688(10) 0.6358(11) 0.2986(6) 0.028(3) Uani 1 1 d .
C44 C 0.3778(11) 0.6761(10) 0.3375(7) 0.029(3) Uani 1 1 d .
H44 H 0.3492 0.7437 0.3361 0.035 Uiso 1 1 calc R
C45 C 0.3279(12) 0.6172(11) 0.3789(7) 0.038(4) Uani 1 1 d .
H45 H 0.2662 0.6444 0.4056 0.045 Uiso 1 1 calc R
C46 C 0.3698(13) 0.5203(12) 0.3799(9) 0.050(5) Uani 1 1 d .
H46 H 0.3356 0.4805 0.4069 0.060 Uiso 1 1 calc R
C47 C 0.4605(13) 0.4792(12) 0.3426(9) 0.052(5) Uani 1 1 d .
H47 H 0.4899 0.4114 0.3449 0.062 Uiso 1 1 calc R
C48 C 0.5091(11) 0.5382(10) 0.3014(7) 0.031(3) Uani 1 1 d .
H48 H 0.5708 0.5102 0.2749 0.038 Uiso 1 1 calc R
C49 C 0.7026(9) 0.9020(9) 0.2322(5) 0.015(3) Uani 1 1 d .
C50 C 0.6477(11) 0.9614(11) 0.1767(6) 0.027(3) Uani 1 1 d .
H50 H 0.5813 0.9581 0.1670 0.032 Uiso 1 1 calc R
C51 C 0.6893(10) 1.0253(11) 0.1355(7) 0.030(3) Uani 1 1 d .
H51 H 0.6514 1.0660 0.0981 0.035 Uiso 1 1 calc R
C52 C 0.7858(12) 1.0287(11) 0.1497(6) 0.032(3) Uani 1 1 d .
H52 H 0.8133 1.0735 0.1224 0.038 Uiso 1 1 calc R
C53 C 0.8448(12) 0.9675(10) 0.2036(7) 0.032(3) Uani 1 1 d .
H53 H 0.9129 0.9690 0.2119 0.038 Uiso 1 1 calc R
C54 C 0.8026(10) 0.9049(10) 0.2445(6) 0.023(3) Uani 1 1 d .
H54 H 0.8417 0.8635 0.2814 0.028 Uiso 1 1 calc R
C55 C 0.6723(10) 0.8119(9) 0.3681(6) 0.018(3) Uani 1 1 d .
C56 C 0.7019(10) 0.8771(9) 0.3903(6) 0.020(3) Uani 1 1 d U
H56 H 0.7092 0.9313 0.3607 0.024 Uiso 1 1 calc R
C57 C 0.7209(10) 0.8635(9) 0.4557(6) 0.023(3) Uani 1 1 d .
H57 H 0.7417 0.9077 0.4705 0.028 Uiso 1 1 calc R
C58 C 0.7090(10) 0.7849(10) 0.4982(6) 0.027(3) Uani 1 1 d .
H58 H 0.7239 0.7745 0.5423 0.033 Uiso 1 1 calc R
C59 C 0.6759(11) 0.7207(11) 0.4780(6) 0.030(3) Uani 1 1 d .
H59 H 0.6648 0.6686 0.5080 0.036 Uiso 1 1 calc R
C60 C 0.6595(10) 0.7347(10) 0.4128(6) 0.024(3) Uani 1 1 d .
H60 H 0.6389 0.6901 0.3983 0.029 Uiso 1 1 calc R
C61 C 0.7717(10) 0.4393(12) 0.2069(7) 0.035(4) Uani 1 1 d .
C62 C 0.7167(12) 0.4894(13) 0.1523(8) 0.050(5) Uani 1 1 d .
H62 H 0.6960 0.5575 0.1408 0.060 Uiso 1 1 calc R
C63 C 0.6899(14) 0.4392(18) 0.1118(10) 0.076(7) Uani 1 1 d .
H63 H 0.6498 0.4727 0.0739 0.091 Uiso 1 1 calc R
C64 C 0.7249(14) 0.3407(16) 0.1305(12) 0.071(7) Uani 1 1 d .
H64 H 0.7086 0.3072 0.1034 0.085 Uiso 1 1 calc R
C65 C 0.7797(15) 0.2879(14) 0.1832(10) 0.057(5) Uani 1 1 d .
H65 H 0.8029 0.2195 0.1933 0.069 Uiso 1 1 calc R
C66 C 0.8008(14) 0.3381(12) 0.2222(9) 0.049(5) Uani 1 1 d .
H66 H 0.8367 0.3031 0.2613 0.059 Uiso 1 1 calc R
C67 C 0.8251(10) 0.4227(9) 0.3374(7) 0.026(3) Uani 1 1 d .
C68 C 0.7440(12) 0.4442(11) 0.3854(7) 0.034(4) Uani 1 1 d .
H68 H 0.6797 0.5008 0.3771 0.040 Uiso 1 1 calc R
C69 C 0.7574(13) 0.3827(11) 0.4453(7) 0.039(4) Uani 1 1 d .
H69 H 0.7003 0.3962 0.4773 0.047 Uiso 1 1 calc R
C70 C 0.8516(13) 0.3028(12) 0.4591(8) 0.043(4) Uani 1 1 d .
H70 H 0.8596 0.2616 0.5005 0.052 Uiso 1 1 calc R
C71 C 0.9359(12) 0.2822(10) 0.4123(7) 0.035(4) Uani 1 1 d .
H71 H 1.0018 0.2276 0.4218 0.042 Uiso 1 1 calc R
C72 C 0.9224(12) 0.3420(11) 0.3519(8) 0.040(4) Uani 1 1 d .
H72 H 0.9797 0.3284 0.3199 0.048 Uiso 1 1 calc R
C73 C 0.9371(10) 0.5119(9) 0.2336(6) 0.018(3) Uani 1 1 d .
H73A H 0.9490 0.5249 0.1863 0.022 Uiso 1 1 calc R
H73B H 0.9991 0.4549 0.2539 0.022 Uiso 1 1 calc R
C74 C 0.9757(10) 0.5822(10) 0.3443(6) 0.026(3) Uani 1 1 d .
C75 C 0.9493(10) 0.6494(10) 0.3837(6) 0.023(3) Uani 1 1 d .
H75 H 0.8920 0.7105 0.3723 0.028 Uiso 1 1 calc R
C76 C 1.0052(11) 0.6281(10) 0.4387(6) 0.030(3) Uani 1 1 d .
H76 H 0.9871 0.6750 0.4647 0.036 Uiso 1 1 calc R
C77 C 1.0866(12) 0.5400(11) 0.4563(6) 0.032(3) Uani 1 1 d .
H77 H 1.1253 0.5258 0.4943 0.038 Uiso 1 1 calc R
C78 C 1.1127(12) 0.4717(11) 0.4188(7) 0.039(4) Uani 1 1 d .
H78 H 1.1685 0.4100 0.4316 0.047 Uiso 1 1 calc R
C79 C 1.0576(11) 0.4926(10) 0.3622(7) 0.033(4) Uani 1 1 d .
H79 H 1.0763 0.4457 0.3362 0.040 Uiso 1 1 calc R
C80 C 0.9782(11) 0.6898(9) 0.2166(6) 0.022(3) Uani 1 1 d .
C81 C 0.9364(11) 0.7362(10) 0.1543(6) 0.030(3) Uani 1 1 d .
H81 H 0.8718 0.7321 0.1425 0.036 Uiso 1 1 calc R
C82 C 0.9890(13) 0.7869(11) 0.1113(6) 0.038(4) Uani 1 1 d .
H82 H 0.9630 0.8154 0.0689 0.045 Uiso 1 1 calc R
C83 C 1.0793(12) 0.7966(11) 0.1293(7) 0.037(4) Uani 1 1 d .
H83 H 1.1142 0.8331 0.0992 0.044 Uiso 1 1 calc R
C84 C 1.1210(12) 0.7548(11) 0.1899(7) 0.038(4) Uani 1 1 d .
H84 H 1.1836 0.7624 0.2014 0.045 Uiso 1 1 calc R
C85 C 1.0695(11) 0.7010(10) 0.2341(6) 0.026(3) Uani 1 1 d .
H85 H 1.0969 0.6722 0.2761 0.031 Uiso 1 1 calc R
O2 O 0.296(2) 0.551(2) 0.0460(14) 0.078(8) Uani 0.50 1 d PDU
C86 C 0.243(3) 0.500(2) 0.0658(14) 0.044(9) Uani 0.50 1 d PD
C87 C 0.169(3) 0.509(2) 0.1223(15) 0.048(9) Uani 0.50 1 d PDU
H87A H 0.1653 0.5641 0.1396 0.072 Uiso 0.50 1 calc PR
H87B H 0.1958 0.4497 0.1553 0.072 Uiso 0.50 1 calc PR
H87C H 0.0955 0.5191 0.1103 0.072 Uiso 0.50 1 calc PR
C88 C 0.2507(19) 0.4277(16) 0.0335(11) 0.014(5) Uani 0.50 1 d PDU
H88A H 0.3033 0.4268 -0.0030 0.021 Uiso 0.50 1 calc PR
H88B H 0.1788 0.4408 0.0177 0.021 Uiso 0.50 1 calc PR
H88C H 0.2755 0.3649 0.0632 0.021 Uiso 0.50 1 calc PR

loop_
_atom_site_aniso_label
_atom_site_aniso_U_11
_atom_site_aniso_U_22
_atom_site_aniso_U_33
_atom_site_aniso_U_23
_atom_site_aniso_U_13
_atom_site_aniso_U_12
Pt1 0.0146(2) 0.0226(3) 0.0119(2) -0.00486(19) -0.00243(18) -0.0080(2)
Pt2 0.0143(2) 0.0234(3) 0.0112(2) -0.00501(19) -0.00218(18) -0.0072(2)
Pt3 0.0152(2) 0.0235(3) 0.0158(3) -0.0053(2) -0.00176(19) -0.0067(2)
P1 0.0130(15) 0.0209(18) 0.0137(16) -0.0058(13) -0.0033(12) -0.0059(13)
P2 0.0143(16) 0.0233(19) 0.0147(16) -0.0042(14) -0.0024(13) -0.0080(14)
P3 0.0176(16) 0.027(2) 0.0181(17) -0.0041(14) -0.0008(13) -0.0133(15)
P4 0.0181(16) 0.0253(19) 0.0111(16) -0.0040(13) -0.0017(13) -0.0084(14)
P5 0.0197(18) 0.028(2) 0.029(2) -0.0075(16) -0.0002(15) -0.0126(15)
P6 0.0147(16) 0.0238(19) 0.0153(17) -0.0044(14) -0.0026(13) -0.0062(14)
O1 0.016(4) 0.038(6) 0.014(4) -0.013(4) 0.006(4) -0.012(4)
F2 0.029(4) 0.026(4) 0.029(4) -0.014(3) 0.004(3) -0.007(3)
F3 0.029(5) 0.040(5) 0.042(5) -0.002(4) -0.012(4) 0.005(4)
F4 0.046(5) 0.072(7) 0.031(5) 0.012(5) -0.027(4) -0.015(5)
F5 0.045(5) 0.066(6) 0.008(4) -0.007(4) -0.005(3) -0.027(5)
F6 0.026(4) 0.036(5) 0.015(4) -0.008(3) 0.003(3) -0.011(4)
F8 0.052(6) 0.064(6) 0.040(5) -0.033(5) 0.026(4) -0.042(5)
F9 0.195(15) 0.167(14) 0.147(13) -0.137(12) 0.132(12) -0.158(13)
F10 0.132(8) 0.091(7) 0.113(8) -0.052(6) 0.039(6) -0.084(6)
F11 0.083(7) 0.096(8) 0.055(6) -0.041(6) 0.040(6) -0.078(7)
F12 0.031(4) 0.041(5) 0.022(4) -0.012(3) 0.009(3) -0.024(4)
C1 0.019(7) 0.026(8) 0.026(7) 0.000(6) -0.014(6) -0.012(6)
C2 0.020(7) 0.034(8) 0.013(6) -0.011(6) -0.002(5) -0.009(6)
C3 0.012(6) 0.032(9) 0.044(9) -0.002(7) -0.010(6) 0.001(6)
C4 0.029(8) 0.051(10) 0.027(8) 0.001(7) -0.014(7) -0.014(7)
C5 0.024(7) 0.049(10) 0.019(7) -0.009(6) 0.004(6) -0.025(7)
C6 0.020(7) 0.038(9) 0.017(7) -0.011(6) -0.005(5) -0.013(6)
C7 0.025(7) 0.045(9) 0.015(7) -0.015(6) 0.010(6) -0.016(7)
C8 0.054(10) 0.045(10) 0.039(9) -0.024(8) 0.015(8) -0.036(9)
C9 0.072(13) 0.077(14) 0.086(15) -0.068(12) 0.052(12) -0.057(12)
C10 0.080(9) 0.058(9) 0.069(9) -0.031(7) 0.015(7) -0.044(7)
C11 0.057(11) 0.052(11) 0.047(10) -0.025(8) 0.022(8) -0.047(9)
C12 0.028(7) 0.045(9) 0.009(6) -0.014(6) 0.001(5) -0.015(7)
C13 0.017(5) 0.028(6) 0.017(6) -0.008(5) -0.003(4) -0.013(5)
C14 0.021(7) 0.040(9) 0.018(7) 0.001(6) -0.005(5) -0.020(6)
C15 0.022(7) 0.039(9) 0.016(7) 0.002(6) -0.002(6) -0.016(6)
C16 0.031(8) 0.039(9) 0.017(7) 0.000(6) -0.004(6) -0.021(7)
C17 0.033(8) 0.028(8) 0.012(6) -0.004(5) -0.001(6) -0.019(6)
C18 0.023(7) 0.025(8) 0.017(7) 0.005(5) -0.004(5) -0.015(6)
C19 0.009(5) 0.021(6) 0.013(5) -0.001(5) -0.008(4) -0.002(4)
C20 0.023(7) 0.018(7) 0.017(7) -0.002(5) -0.011(5) -0.004(6)
C21 0.010(6) 0.033(9) 0.041(9) -0.016(7) -0.010(6) -0.002(6)
C22 0.028(8) 0.032(9) 0.025(8) -0.006(6) -0.003(6) -0.015(7)
C23 0.035(8) 0.050(10) 0.013(7) -0.008(6) -0.001(6) -0.029(7)
C24 0.028(7) 0.029(8) 0.024(7) -0.010(6) -0.002(6) -0.014(6)
C25 0.013(6) 0.023(7) 0.019(7) -0.005(5) -0.005(5) -0.010(5)
C26 0.020(7) 0.032(8) 0.012(6) -0.004(6) 0.002(5) 0.001(6)
C27 0.026(5) 0.031(5) 0.023(5) -0.016(4) -0.003(4) -0.011(4)
C28 0.020(7) 0.040(9) 0.035(8) -0.023(7) -0.002(6) -0.015(6)
C29 0.019(7) 0.038(9) 0.019(7) -0.009(6) -0.004(5) -0.012(6)
C30 0.024(7) 0.037(9) 0.016(7) -0.018(6) 0.007(5) -0.014(6)
C31 0.016(4) 0.018(4) 0.012(4) -0.009(3) 0.000(3) -0.007(3)
C32 0.017(6) 0.029(8) 0.018(7) -0.008(6) 0.002(5) -0.018(6)
C33 0.030(8) 0.036(9) 0.029(8) -0.015(7) 0.010(6) -0.027(7)
C34 0.038(8) 0.033(8) 0.014(7) -0.004(6) 0.004(6) -0.024(7)
C35 0.038(8) 0.044(9) 0.007(6) -0.003(6) -0.006(6) -0.025(7)
C36 0.016(4) 0.020(5) 0.011(4) -0.002(3) -0.004(3) -0.005(3)
C37 0.028(7) 0.006(6) 0.018(7) -0.008(5) -0.004(5) 0.002(5)
C38 0.028(7) 0.037(9) 0.022(7) -0.003(6) 0.003(6) -0.019(7)
C39 0.044(9) 0.056(11) 0.018(7) -0.002(7) 0.002(7) -0.033(8)
C40 0.051(10) 0.053(11) 0.014(7) -0.017(7) 0.002(7) -0.016(8)
C41 0.038(9) 0.052(11) 0.039(9) -0.022(8) -0.010(7) -0.022(8)
C42 0.034(8) 0.022(8) 0.025(8) -0.010(6) -0.001(6) -0.010(6)
C43 0.017(7) 0.050(10) 0.018(7) -0.001(6) -0.003(5) -0.017(7)
C44 0.035(8) 0.025(8) 0.030(8) 0.001(6) -0.007(6) -0.015(7)
C45 0.030(8) 0.047(10) 0.028(8) -0.005(7) 0.002(7) -0.008(7)
C46 0.047(10) 0.031(10) 0.066(12) 0.006(8) 0.012(9) -0.021(8)
C47 0.038(9) 0.031(10) 0.074(13) 0.001(9) 0.021(9) -0.014(8)
C48 0.025(7) 0.019(8) 0.046(9) -0.004(7) 0.002(7) -0.007(6)
C49 0.015(6) 0.022(7) 0.011(6) -0.006(5) 0.000(5) -0.009(5)
C50 0.024(7) 0.054(10) 0.013(7) -0.016(6) 0.006(5) -0.022(7)
C51 0.018(7) 0.049(10) 0.028(8) -0.009(7) -0.002(6) -0.019(7)
C52 0.036(8) 0.039(9) 0.020(7) -0.003(6) 0.003(6) -0.017(7)
C53 0.028(8) 0.037(9) 0.037(9) -0.017(7) 0.003(7) -0.014(7)
C54 0.014(6) 0.030(8) 0.027(7) -0.006(6) 0.000(5) -0.010(6)
C55 0.017(6) 0.018(7) 0.017(7) -0.006(5) -0.001(5) -0.002(5)
C56 0.015(4) 0.022(5) 0.024(5) -0.003(4) 0.001(4) -0.010(4)
C57 0.029(7) 0.028(8) 0.014(7) -0.002(6) -0.014(6) -0.009(6)
C58 0.016(7) 0.040(9) 0.015(7) -0.001(6) -0.003(5) -0.002(6)
C59 0.027(8) 0.041(9) 0.019(7) 0.003(6) -0.009(6) -0.013(7)
C60 0.025(7) 0.030(8) 0.014(7) -0.004(6) -0.008(5) -0.005(6)
C61 0.006(6) 0.051(11) 0.046(9) -0.018(8) 0.007(6) -0.006(6)
C62 0.023(8) 0.060(12) 0.052(11) -0.032(9) -0.012(8) 0.014(8)
C63 0.033(10) 0.12(2) 0.080(15) -0.068(14) -0.013(10) -0.002(12)
C64 0.031(10) 0.079(16) 0.11(2) -0.065(15) 0.024(12) -0.014(10)
C65 0.046(11) 0.051(12) 0.086(15) -0.032(11) 0.002(11) -0.021(10)
C66 0.051(11) 0.045(11) 0.066(12) -0.029(9) 0.016(9) -0.027(9)
C67 0.016(7) 0.022(8) 0.043(9) -0.005(6) -0.009(6) -0.008(6)
C68 0.030(8) 0.032(9) 0.037(9) -0.009(7) -0.007(7) -0.006(7)
C69 0.050(10) 0.044(10) 0.027(8) -0.009(7) -0.002(7) -0.021(8)
C70 0.047(10) 0.049(11) 0.040(10) 0.003(8) -0.006(8) -0.029(9)
C71 0.031(8) 0.016(8) 0.042(9) 0.006(7) -0.007(7) 0.001(6)
C72 0.039(9) 0.033(9) 0.042(10) -0.008(7) 0.014(7) -0.010(7)
C73 0.018(6) 0.022(7) 0.023(7) -0.015(6) -0.003(5) -0.010(5)
C74 0.017(7) 0.033(8) 0.021(7) -0.002(6) 0.002(5) -0.005(6)
C75 0.021(7) 0.034(8) 0.020(7) -0.006(6) -0.003(5) -0.015(6)
C76 0.026(8) 0.033(9) 0.026(8) -0.007(6) -0.005(6) -0.007(6)
C77 0.044(9) 0.042(9) 0.017(7) 0.004(6) -0.020(6) -0.024(8)
C78 0.027(8) 0.030(9) 0.048(10) 0.001(7) -0.021(7) 0.005(7)
C79 0.034(8) 0.022(8) 0.033(8) 0.007(6) -0.014(7) -0.002(6)
C80 0.029(7) 0.017(7) 0.015(7) 0.010(5) -0.008(5) -0.010(6)
C81 0.030(8) 0.042(9) 0.019(7) -0.006(6) -0.010(6) -0.014(7)
C82 0.069(11) 0.042(10) 0.010(7) 0.006(6) -0.002(7) -0.034(9)
C83 0.041(9) 0.034(9) 0.043(10) 0.005(7) -0.007(7) -0.028(8)
C84 0.038(9) 0.039(10) 0.040(9) -0.002(7) 0.003(7) -0.023(8)
C85 0.032(8) 0.035(9) 0.015(7) -0.006(6) -0.001(6) -0.017(7)
O2 0.095(12) 0.079(11) 0.080(12) -0.022(9) -0.013(9) -0.048(9)
C86 0.09(3) 0.029(18) 0.033(18) 0.010(14) -0.029(18) -0.047(19)
C87 0.047(11) 0.047(12) 0.037(11) -0.010(9) -0.009(9) -0.001(8)
C88 0.017(7) 0.014(7) 0.014(6) -0.006(5) -0.006(4) -0.005(5)

loop_
_atom_type_symbol
_atom_type_description
_atom_type_scat_dispersion_real
_atom_type_scat_dispersion_imag
_atom_type_scat_source
C C 0.0033 0.0016 'International Tables Vol C Tables 4.2.6.8 and 6.1.1.4'
H H 0.0000 0.0000 'International Tables Vol C Tables 4.2.6.8 and 6.1.1.4'
O O 0.0106 0.0060 'International Tables Vol C Tables 4.2.6.8 and 6.1.1.4'
F F 0.0171 0.0103 'International Tables Vol C Tables 4.2.6.8 and 6.1.1.4'
P P 0.1023 0.0942 'International Tables Vol C Tables 4.2.6.8 and 6.1.1.4'
Pt Pt -1.7033 8.3905 'International Tables Vol C Tables 4.2.6.8 and 6.1.1.4'

loop_
_geom_angle_atom_site_label_1
_geom_angle_atom_site_label_2
_geom_angle_atom_site_label_3
_geom_angle
C7 Pt1 C1 84.6(5)
C7 Pt1 P1 179.1(4)
C1 Pt1 P1 94.7(4)
C7 Pt1 P2 95.2(4)
C1 Pt1 P2 172.7(4)
P1 Pt1 P2 85.49(11)
O1 Pt2 P4 170.4(2)
O1 Pt2 P3 92.1(2)
P4 Pt2 P3 78.63(12)
O1 Pt2 P2 85.9(2)
P4 Pt2 P2 103.58(12)
P3 Pt2 P2 172.88(11)
P6 Pt3 P5 71.11(12)
P6 Pt3 P4 105.54(12)
P5 Pt3 P4 173.01(12)
P6 Pt3 P3 172.78(11)
P5 Pt3 P3 108.35(12)
P4 Pt3 P3 75.77(12)
O1 P1 C19 105.6(5)
O1 P1 C13 104.8(5)
C19 P1 C13 103.1(5)
O1 P1 Pt1 115.3(3)
C19 P1 Pt1 114.5(4)
C13 P1 Pt1 112.4(4)
C25 P2 C31 103.4(5)
C25 P2 Pt1 115.0(4)
C31 P2 Pt1 112.5(4)
C25 P2 Pt2 120.4(4)
C31 P2 Pt2 101.6(4)
Pt1 P2 Pt2 103.42(12)
C43 P3 C37 106.1(6)
C43 P3 Pt2 112.0(5)
C37 P3 Pt2 112.8(4)
C43 P3 Pt3 113.3(4)
C37 P3 Pt3 111.3(4)
Pt2 P3 Pt3 101.49(13)
C49 P4 C55 108.6(6)
C49 P4 Pt2 112.8(4)
C55 P4 Pt2 112.2(4)
C49 P4 Pt3 112.8(4)
C55 P4 Pt3 106.2(4)
Pt2 P4 Pt3 104.06(14)
C61 P5 C67 105.6(7)
C61 P5 C73 110.4(6)
C67 P5 C73 105.0(6)
C61 P5 Pt3 128.0(5)
C67 P5 Pt3 112.0(5)
C73 P5 Pt3 93.4(4)
C80 P6 C74 104.1(6)
C80 P6 C73 105.9(6)
C74 P6 C73 109.2(6)
C80 P6 Pt3 121.1(4)
C74 P6 Pt3 121.6(4)
C73 P6 Pt3 92.8(4)
P1 O1 Pt2 122.4(5)
C2 C1 C6 116.8(11)
C2 C1 Pt1 123.8(9)
C6 C1 Pt1 119.4(9)
C1 C2 F2 119.8(11)
C1 C2 C3 123.5(12)
F2 C2 C3 116.7(11)
F3 C3 C2 121.1(13)
F3 C3 C4 119.4(12)
C2 C3 C4 119.3(12)
C5 C4 F4 120.8(13)
C5 C4 C3 119.6(13)
F4 C4 C3 119.5(13)
C4 C5 F5 120.3(12)
C4 C5 C6 120.5(12)
F5 C5 C6 119.2(12)
F6 C6 C1 122.5(11)
F6 C6 C5 117.2(11)
C1 C6 C5 120.4(12)
C12 C7 C8 110.7(13)
C12 C7 Pt1 124.5(9)
C8 C7 Pt1 124.7(10)
C9 C8 F8 116.3(13)
C9 C8 C7 125.2(14)
F8 C8 C7 118.5(12)
C8 C9 F9 121.2(15)
C8 C9 C10 119.9(15)
F9 C9 C10 118.9(15)
F10 C10 C11 119.7(17)
F10 C10 C9 120.8(16)
C11 C10 C9 119.5(16)
F11 C11 C12 122.4(13)
F11 C11 C10 120.5(14)
C12 C11 C10 117.1(14)
C11 C12 C7 127.6(12)
C11 C12 F12 114.4(12)
C7 C12 F12 117.9(12)
C18 C13 C14 121.0(12)
C18 C13 P1 117.7(9)
C14 C13 P1 120.7(9)
C15 C14 C13 118.8(12)
C14 C15 C16 120.4(13)
C17 C16 C15 120.8(12)
C16 C17 C18 119.7(12)
C13 C18 C17 119.3(12)
C20 C19 C24 119.2(11)
C20 C19 P1 122.1(9)
C24 C19 P1 118.7(9)
C19 C20 C21 120.2(12)
C22 C21 C20 119.2(13)
C21 C22 C23 122.0(13)
C22 C23 C24 120.3(14)
C19 C24 C23 119.0(13)
C30 C25 C26 116.3(12)
C30 C25 P2 120.0(9)
C26 C25 P2 123.7(10)
C27 C26 C25 121.6(12)
C28 C27 C26 118.8(12)
C29 C28 C27 121.8(13)
C28 C29 C30 119.1(12)
C29 C30 C25 122.3(11)
C32 C31 C36 119.6(11)
C32 C31 P2 121.3(9)
C36 C31 P2 119.1(8)
C31 C32 C33 119.3(12)
C34 C33 C32 121.4(13)
C33 C34 C35 119.7(12)
C36 C35 C34 120.1(13)
C35 C36 C31 119.8(11)
C38 C37 C42 120.9(12)
C38 C37 P3 117.2(10)
C42 C37 P3 121.8(10)
C37 C38 C39 119.0(13)
C40 C39 C38 120.2(13)
C41 C40 C39 120.7(13)
C40 C41 C42 120.7(14)
C37 C42 C41 118.3(13)
C48 C43 C44 119.0(13)
C48 C43 P3 121.9(10)
C44 C43 P3 119.0(11)
C43 C44 C45 120.4(13)
C46 C45 C44 118.9(14)
C45 C46 C47 121.5(15)
C46 C47 C48 119.3(15)
C43 C48 C47 120.9(13)
C50 C49 C54 119.0(12)
C50 C49 P4 118.5(9)
C54 C49 P4 122.5(9)
C51 C50 C49 120.7(12)
C52 C51 C50 119.1(13)
C51 C52 C53 121.5(14)
C54 C53 C52 119.0(14)
C53 C54 C49 120.7(12)
C60 C55 C56 118.3(11)
C60 C55 P4 116.3(10)
C56 C55 P4 125.4(10)
C55 C56 C57 120.7(12)
C58 C57 C56 119.1(13)
C57 C58 C59 121.5(12)
C58 C59 C60 118.3(13)
C59 C60 C55 122.0(13)
C62 C61 C66 118.2(16)
C62 C61 P5 120.0(13)
C66 C61 P5 121.8(13)
C61 C62 C63 119.9(19)
C64 C63 C62 117(2)
C65 C64 C63 126(2)
C64 C65 C66 116(2)
C65 C66 C61 123.1(19)
C68 C67 C72 119.0(13)
C68 C67 P5 119.2(10)
C72 C67 P5 121.7(10)
C69 C68 C67 119.8(14)
C70 C69 C68 121.1(14)
C69 C70 C71 119.9(14)
C72 C71 C70 119.4(14)
C71 C72 C67 120.7(13)
P5 C73 P6 94.8(5)
C79 C74 C75 119.0(13)
C79 C74 P6 122.6(11)
C75 C74 P6 118.2(10)
C76 C75 C74 120.7(13)
C77 C76 C75 120.4(13)
C76 C77 C78 120.0(13)
C77 C78 C79 120.3(13)
C74 C79 C78 119.5(14)
C85 C80 C81 119.0(12)
C85 C80 P6 123.9(9)
C81 C80 P6 117.1(10)
C82 C81 C80 120.1(13)
C81 C82 C83 120.0(13)
C82 C83 C84 121.8(14)
C83 C84 C85 119.0(14)
C80 C85 C84 120.1(12)
O2 C86 C88 120(3)
O2 C86 C87 124(3)
C88 C86 C87 116(3)

loop_
_geom_bond_atom_site_label_1
_geom_bond_atom_site_label_2
_geom_bond_distance
Pt1 C7 2.050(14)
Pt1 C1 2.093(12)
Pt1 P1 2.275(3)
Pt1 P2 2.315(3)
Pt2 O1 2.112(8)
Pt2 P4 2.226(3)
Pt2 P3 2.307(3)
Pt2 P2 2.350(3)
Pt3 P6 2.324(3)
Pt3 P5 2.332(4)
Pt3 P4 2.338(3)
Pt3 P3 2.340(3)
P1 O1 1.549(9)
P1 C19 1.818(12)
P1 C13 1.841(12)
P2 C25 1.811(12)
P2 C31 1.846(12)
P3 C43 1.821(14)
P3 C37 1.842(12)
P4 C49 1.815(12)
P4 C55 1.835(12)
P5 C61 1.804(16)
P5 C67 1.821(14)
P5 C73 1.824(12)
P6 C80 1.802(13)
P6 C74 1.807(14)
P6 C73 1.855(12)
F2 C2 1.360(13)
F3 C3 1.356(14)
F4 C4 1.356(16)
F5 C5 1.354(14)
F6 C6 1.337(14)
F8 C8 1.371(15)
F9 C9 1.361(17)
F10 C10 1.35(2)
F11 C11 1.349(15)
F12 C12 1.386(14)
C1 C2 1.354(17)
C1 C6 1.398(17)
C2 C3 1.365(18)
C3 C4 1.38(2)
C4 C5 1.346(19)
C5 C6 1.402(18)
C7 C12 1.385(17)
C7 C8 1.386(18)
C8 C9 1.34(2)
C9 C10 1.38(2)
C10 C11 1.36(2)
C11 C12 1.354(19)
C13 C18 1.387(17)
C13 C14 1.394(17)
C14 C15 1.384(17)
C15 C16 1.387(18)
C16 C17 1.369(18)
C17 C18 1.401(17)
C19 C20 1.380(16)
C19 C24 1.396(17)
C20 C21 1.405(18)
C21 C22 1.345(19)
C22 C23 1.348(18)
C23 C24 1.397(18)
C25 C30 1.392(16)
C25 C26 1.420(16)
C26 C27 1.390(18)
C27 C28 1.372(18)
C28 C29 1.368(17)
C29 C30 1.386(18)
C31 C32 1.382(16)
C31 C36 1.421(16)
C32 C33 1.388(16)
C33 C34 1.381(19)
C34 C35 1.387(19)
C35 C36 1.383(16)
C37 C38 1.391(17)
C37 C42 1.398(18)
C38 C39 1.404(19)
C39 C40 1.38(2)
C40 C41 1.37(2)
C41 C42 1.413(19)
C43 C48 1.370(19)
C43 C44 1.395(18)
C44 C45 1.411(19)
C45 C46 1.37(2)
C46 C47 1.37(2)
C47 C48 1.398(19)
C49 C50 1.400(18)
C49 C54 1.401(16)
C50 C51 1.394(18)
C51 C52 1.374(19)
C52 C53 1.40(2)
C53 C54 1.382(18)
C55 C60 1.392(17)
C55 C56 1.394(17)
C56 C57 1.402(17)
C57 C58 1.382(18)
C58 C59 1.39(2)
C59 C60 1.389(17)
C61 C62 1.35(2)
C61 C66 1.41(2)
C62 C63 1.43(2)
C63 C64 1.37(3)
C64 C65 1.33(3)
C65 C66 1.37(2)
C67 C68 1.389(19)
C67 C72 1.404(18)
C68 C69 1.39(2)
C69 C70 1.37(2)
C70 C71 1.40(2)
C71 C72 1.38(2)
C74 C79 1.383(17)
C74 C75 1.393(18)
C75 C76 1.371(18)
C76 C77 1.365(19)
C77 C78 1.38(2)
C78 C79 1.40(2)
C80 C85 1.392(18)
C80 C81 1.420(17)
C81 C82 1.368(18)
C82 C83 1.37(2)
C83 C84 1.38(2)
C84 C85 1.400(18)
O2 C86 1.23(3)
C86 C88 1.40(3)
C86 C87 1.46(4)
